data_7129775
loop_
_publ_author_name
'Ataie, Saeed'
'Hogeterp, Seth'
'Ovens, Jeffrey S.'
'Baker, R. Tom'

_publ_section_title
;
 SNS ligand-assisted catalyst activation in Zn-catalysed carbonyl
 hydroboration
;
_journal_name_full 'Chemical Communications'
_journal_paper_doi 10.1039/D1CC06981K
_journal_year 2022
_chemical_formula_moiety 'C21 H28 B N O2 S2'
_chemical_formula_sum 'C21 H28 B N O2 S2'
_chemical_formula_weight 401.37
_space_group_crystal_system monoclinic
_space_group_IT_number 14
_space_group_name_Hall '-P 2ybc'
_space_group_name_H-M_alt 'P 1 21/c 1'
_atom_sites_solution_hydrogens geom
_atom_sites_solution_primary direct
_audit_update_record
;
2021-04-30 deposited with the CCDC.	2022-02-17 downloaded from the CCDC.
;
_cell_angle_alpha 90
_cell_angle_beta 104.4600(10)
_cell_angle_gamma 90
_cell_formula_units_Z 4
_cell_length_a 10.9771(4)
_cell_length_b 11.5337(4)
_cell_length_c 17.6262(6)
_cell_measurement_reflns_used 5674
_cell_measurement_temperature 203(2)
_cell_measurement_theta_max 25.88
_cell_measurement_theta_min 2.39
_cell_volume 2160.90(13)
_computing_cell_refinement 'Bruker SAINT'
_computing_data_collection 'Bruker APEX3'
_computing_data_reduction 'Bruker SAINT'
_computing_structure_refinement 'SHELXL-2018/3 (Sheldrick, 2018)'
_computing_structure_solution
; 
 SHELXT 2014/5 (Sheldrick, 2014)
;
_diffrn_ambient_temperature 203(2)
_diffrn_measured_fraction_theta_full 1.000
_diffrn_measured_fraction_theta_max 0.997
_diffrn_measurement_device_type 'Bruker APEX-II CCD'
_diffrn_measurement_method '\w and \phi scans'
_diffrn_radiation_monochromator graphite
_diffrn_radiation_type MoK\a
_diffrn_radiation_wavelength 0.71073
_diffrn_reflns_av_R_equivalents 0.0406
_diffrn_reflns_av_unetI/netI 0.0463
_diffrn_reflns_Laue_measured_fraction_full 1.000
_diffrn_reflns_Laue_measured_fraction_max 0.997
_diffrn_reflns_limit_h_max 13
_diffrn_reflns_limit_h_min -13
_diffrn_reflns_limit_k_max 14
_diffrn_reflns_limit_k_min -14
_diffrn_reflns_limit_l_max 21
_diffrn_reflns_limit_l_min -22
_diffrn_reflns_number 16576
_diffrn_reflns_point_group_measured_fraction_full 1.000
_diffrn_reflns_point_group_measured_fraction_max 0.997
_diffrn_reflns_theta_full 25.242
_diffrn_reflns_theta_max 26.422
_diffrn_reflns_theta_min 1.916
_exptl_absorpt_coefficient_mu 0.262
_exptl_absorpt_correction_T_max 0.7454
_exptl_absorpt_correction_T_min 0.7191
_exptl_absorpt_correction_type multi-scan
_exptl_absorpt_process_details SADABS
_exptl_crystal_colour colourless
_exptl_crystal_density_diffrn 1.234
_exptl_crystal_description block
_exptl_crystal_F_000 856
_exptl_crystal_size_max 0.364
_exptl_crystal_size_mid 0.251
_exptl_crystal_size_min 0.152
_refine_diff_density_max 0.563
_refine_diff_density_min -0.313
_refine_diff_density_rms 0.056
_refine_ls_abs_structure_details none
_refine_ls_extinction_method none
_refine_ls_goodness_of_fit_ref 1.059
_refine_ls_hydrogen_treatment constr
_refine_ls_matrix_type full
_refine_ls_number_parameters 309
_refine_ls_number_reflns 4421
_refine_ls_number_restraints 202
_refine_ls_restrained_S_all 1.055
_refine_ls_R_factor_all 0.0781
_refine_ls_R_factor_gt 0.0502
_refine_ls_shift/su_max 0.000
_refine_ls_shift/su_mean 0.000
_refine_ls_structure_factor_coef Fsqd
_refine_ls_weighting_details 'w=1/[\s^2^(Fo^2^)+(0.0671P)^2^+1.0351P] where P=(Fo^2^+2Fc^2^)/3'
_refine_ls_weighting_scheme calc
_refine_ls_wR_factor_gt 0.1280
_refine_ls_wR_factor_ref 0.1454
_reflns_Friedel_coverage 0.000
_reflns_number_gt 3121
_reflns_number_total 4421
_reflns_threshold_expression 'I > 2\s(I)'
_cod_data_source_file d1cc06981k2.cif
_cod_data_source_block S0733
_cod_original_sg_symbol_H-M 'P 21/c'
_cod_database_code 7129775
_shelx_space_group_comment
;
The symmetry employed for this shelxl refinement is uniquely defined
by the following loop, which should always be used as a source of
symmetry information in preference to the above space-group names.
They are only intended as comments.
;
_shelx_shelxl_version_number 2018/3

loop_
_space_group_symop_operation_xyz
'x, y, z'
'-x, y+1/2, -z+1/2'
'-x, -y, -z'
'x, -y-1/2, z-1/2'

loop_
_atom_site_label
_atom_site_type_symbol
_atom_site_fract_x
_atom_site_fract_y
_atom_site_fract_z
_atom_site_U_iso_or_equiv
_atom_site_adp_type
_atom_site_occupancy
_atom_site_site_symmetry_order
_atom_site_calc_flag
_atom_site_refinement_flags_posn
_atom_site_refinement_flags_adp
_atom_site_refinement_flags_occupancy
_atom_site_disorder_assembly
_atom_site_disorder_group
S1 S 0.66468(6) 0.47637(6) 0.17952(4) 0.0361(2) Uani 1 1 d . . . . .
O1 O 0.94360(16) 0.34964(16) 0.27473(10) 0.0384(4) Uani 1 1 d . . . . .
N1 N 0.75581(18) 0.30457(17) 0.31991(11) 0.0265(4) Uani 1 1 d . . . . .
C2 C 0.7244(2) 0.2330(2) 0.44493(14) 0.0283(5) Uani 1 1 d D U . . .
C3 C 0.6589(2) 0.2367(2) 0.50319(14) 0.0317(6) Uani 1 1 d . . . . .
H3 H 0.681952 0.186799 0.546554 0.038 Uiso 1 1 calc R U . . .
C4 C 0.5606(2) 0.3132(2) 0.49766(14) 0.0332(6) Uani 1 1 d . . . . .
H4 H 0.516574 0.314846 0.537060 0.040 Uiso 1 1 calc R U . . .
C5 C 0.5267(2) 0.3870(2) 0.43462(14) 0.0349(6) Uani 1 1 d . . . . .
H5 H 0.459701 0.439206 0.431020 0.042 Uiso 1 1 calc R U . . .
C6 C 0.5912(2) 0.3844(2) 0.37648(14) 0.0317(6) Uani 1 1 d . . . . .
H6 H 0.567864 0.435246 0.333640 0.038 Uiso 1 1 calc R U . . .
C7 C 0.6897(2) 0.3077(2) 0.38066(13) 0.0262(5) Uani 1 1 d . . . . .
C8 C 0.6984(2) 0.2349(2) 0.25046(14) 0.0294(6) Uani 1 1 d . . . . .
H8A H 0.696858 0.153800 0.266770 0.035 Uiso 1 1 calc R U . . .
H8AB H 0.752792 0.239217 0.214090 0.035 Uiso 1 1 calc R U . . .
C9 C 0.5675(2) 0.2687(2) 0.20687(13) 0.0304(6) Uani 1 1 d . . . . .
C10 C 0.4676(3) 0.1888(2) 0.20012(15) 0.0380(6) Uani 1 1 d . . . . .
H10 H 0.483642 0.116855 0.225712 0.046 Uiso 1 1 calc R U . . .
C11 C 0.3486(3) 0.2132(3) 0.15754(18) 0.0528(8) Uani 1 1 d . . . . .
H11 H 0.284564 0.157593 0.152612 0.063 Uiso 1 1 calc R U . . .
C12 C 0.3227(3) 0.3191(3) 0.12196(18) 0.0540(8) Uani 1 1 d . . . . .
H12 H 0.240481 0.335905 0.092863 0.065 Uiso 1 1 calc R U . . .
C13 C 0.4161(3) 0.4016(3) 0.12837(16) 0.0422(7) Uani 1 1 d . . . . .
H13 H 0.396661 0.474508 0.104605 0.051 Uiso 1 1 calc R U . . .
C14 C 0.5399(2) 0.3769(2) 0.17023(14) 0.0324(6) Uani 1 1 d . . . . .
C15 C 0.5992(3) 0.5898(3) 0.11202(18) 0.0541(8) Uani 1 1 d . . . . .
H15A H 0.567800 0.557260 0.060059 0.081 Uiso 1 1 calc R U . . .
H15B H 0.663751 0.646786 0.110982 0.081 Uiso 1 1 calc R U . . .
H15C H 0.530670 0.626674 0.128525 0.081 Uiso 1 1 calc R U . . .
C16 C 1.0452(3) 0.4341(3) 0.29675(17) 0.0522(6) Uani 1 1 d D . . . .
C17 C 0.9971(3) 0.5435(3) 0.2464(2) 0.0661(9) Uani 1 1 d . . . . .
H17A H 0.974408 0.522555 0.191397 0.099 Uiso 1 1 calc R U . . .
H17B H 1.062986 0.601708 0.255570 0.099 Uiso 1 1 calc R U . . .
H17C H 0.923961 0.574513 0.260976 0.099 Uiso 1 1 calc R U . . .
C18 C 1.1591(4) 0.3903(4) 0.2764(3) 0.0934(13) Uani 1 1 d . . . . .
H18A H 1.142365 0.380746 0.220065 0.140 Uiso 1 1 calc R U . . .
H18B H 1.182547 0.316185 0.301840 0.140 Uiso 1 1 calc R U . . .
H18C H 1.227272 0.445197 0.293896 0.140 Uiso 1 1 calc R U . . .
B1 B 0.8722(3) 0.3607(3) 0.32795(16) 0.0307(5) Uani 1 1 d D . . . .
O2A O 0.9121(7) 0.4480(7) 0.3860(4) 0.0311(12) Uani 0.488(16) 1 d D U P A 1
C1A C 0.8939(19) 0.0907(17) 0.5489(8) 0.054(3) Uani 0.46(3) 1 d D U P B 1
H1A1 H 0.905465 0.153979 0.586303 0.081 Uiso 0.46(3) 1 calc R U P B 1
H1A2 H 0.969702 0.044045 0.558867 0.081 Uiso 0.46(3) 1 calc R U P B 1
H1A3 H 0.823729 0.043016 0.554240 0.081 Uiso 0.46(3) 1 calc R U P B 1
S2A S 0.8619(12) 0.1484(12) 0.4514(7) 0.0424(18) Uani 0.46(3) 1 d D U P B 1
C19A C 1.0406(8) 0.4741(9) 0.3827(4) 0.0456(14) Uani 0.488(16) 1 d D . P A 1
C20A C 1.0627(12) 0.6030(11) 0.4033(7) 0.072(3) Uani 0.488(16) 1 d D . P A 1
H20A H 1.142664 0.626982 0.394263 0.107 Uiso 0.488(16) 1 calc R U P A 1
H20B H 1.063953 0.614902 0.457920 0.107 Uiso 0.488(16) 1 calc R U P A 1
H20C H 0.995524 0.648697 0.370571 0.107 Uiso 0.488(16) 1 calc R U P A 1
C21A C 1.1317(9) 0.4086(16) 0.4471(6) 0.088(4) Uani 0.488(16) 1 d D U P A 1
H21A H 1.131865 0.327358 0.433038 0.131 Uiso 0.488(16) 1 calc R U P A 1
H21B H 1.105927 0.416291 0.495674 0.131 Uiso 0.488(16) 1 calc R U P A 1
H21C H 1.215549 0.440358 0.453918 0.131 Uiso 0.488(16) 1 calc R U P A 1
O2B O 0.9352(7) 0.4185(8) 0.3920(4) 0.0312(14) Uani 0.512(16) 1 d D U P A 2
C1B C 0.8542(14) 0.0504(16) 0.5312(9) 0.056(3) Uani 0.54(3) 1 d D U P B 2
H1B1 H 0.867295 0.103704 0.575040 0.083 Uiso 0.54(3) 1 calc R U P B 2
H1B2 H 0.924266 -0.003269 0.539223 0.083 Uiso 0.54(3) 1 calc R U P B 2
H1B3 H 0.776814 0.007544 0.527212 0.083 Uiso 0.54(3) 1 calc R U P B 2
S2B S 0.8433(9) 0.1305(9) 0.4424(7) 0.0382(12) Uani 0.54(3) 1 d D U P B 2
C19B C 1.0615(8) 0.4427(9) 0.3841(4) 0.0474(14) Uani 0.512(16) 1 d D . P A 2
C20B C 1.1072(11) 0.5541(11) 0.4174(5) 0.064(3) Uani 0.512(16) 1 d D . P A 2
H20D H 1.189967 0.568522 0.409084 0.095 Uiso 0.512(16) 1 calc R U P A 2
H20E H 1.112491 0.553762 0.473192 0.095 Uiso 0.512(16) 1 calc R U P A 2
H20F H 1.049846 0.614643 0.392304 0.095 Uiso 0.512(16) 1 calc R U P A 2
C21B C 1.1370(9) 0.3442(11) 0.4307(6) 0.071(2) Uani 0.512(16) 1 d D U P A 2
H21D H 1.114500 0.271842 0.402736 0.107 Uiso 0.512(16) 1 calc R U P A 2
H21E H 1.118564 0.339174 0.481655 0.107 Uiso 0.512(16) 1 calc R U P A 2
H21F H 1.226077 0.358904 0.437499 0.107 Uiso 0.512(16) 1 calc R U P A 2

loop_
_atom_site_aniso_label
_atom_site_aniso_U_11
_atom_site_aniso_U_22
_atom_site_aniso_U_33
_atom_site_aniso_U_23
_atom_site_aniso_U_13
_atom_site_aniso_U_12
S1 0.0410(4) 0.0323(4) 0.0344(4) 0.0036(3) 0.0081(3) 0.0012(3)
O1 0.0343(8) 0.0507(10) 0.0337(8) -0.0034(7) 0.0152(6) -0.0081(7)
N1 0.0276(7) 0.0335(10) 0.0198(9) 0.0008(8) 0.0083(6) -0.0008(7)
C2 0.0274(13) 0.0322(13) 0.0256(12) 0.0022(10) 0.0070(10) 0.0002(10)
C3 0.0349(14) 0.0380(14) 0.0230(12) 0.0021(11) 0.0087(11) -0.0037(12)
C4 0.0359(14) 0.0408(15) 0.0259(13) -0.0064(11) 0.0137(11) -0.0062(12)
C5 0.0371(15) 0.0349(14) 0.0337(14) -0.0089(11) 0.0106(11) 0.0066(12)
C6 0.0386(15) 0.0305(13) 0.0253(13) 0.0001(10) 0.0070(11) 0.0043(11)
C7 0.0294(13) 0.0276(12) 0.0222(12) -0.0023(10) 0.0077(10) -0.0044(10)
C8 0.0359(14) 0.0277(13) 0.0265(13) -0.0019(10) 0.0115(11) -0.0006(11)
C9 0.0367(14) 0.0360(14) 0.0208(12) -0.0063(10) 0.0116(10) 0.0005(11)
C10 0.0519(18) 0.0380(15) 0.0259(13) -0.0052(11) 0.0131(12) -0.0066(13)
C11 0.0463(19) 0.068(2) 0.0477(18) -0.0101(16) 0.0183(15) -0.0176(16)
C12 0.0343(17) 0.081(2) 0.0455(18) -0.0064(17) 0.0078(13) 0.0009(17)
C13 0.0377(16) 0.0543(18) 0.0341(15) -0.0013(13) 0.0079(12) 0.0085(14)
C14 0.0388(15) 0.0391(15) 0.0223(12) -0.0064(11) 0.0131(11) 0.0014(12)
C15 0.064(2) 0.0474(18) 0.0493(18) 0.0138(15) 0.0104(16) 0.0068(16)
C16 0.0504(10) 0.0727(12) 0.0381(10) -0.0084(8) 0.0200(7) -0.0272(9)
C17 0.0683(19) 0.0756(15) 0.0533(17) -0.0017(12) 0.0132(15) -0.0284(13)
C18 0.0659(15) 0.125(3) 0.103(3) -0.020(3) 0.0463(18) -0.0161(18)
B1 0.0285(8) 0.0382(12) 0.0262(8) 0.0022(8) 0.0084(6) -0.0028(7)
O2A 0.024(2) 0.041(2) 0.0291(17) -0.0004(19) 0.0065(13) -0.0011(16)
C1A 0.058(7) 0.063(7) 0.038(5) 0.016(4) 0.006(5) 0.030(5)
S2A 0.040(3) 0.057(4) 0.033(2) 0.011(2) 0.014(2) 0.019(3)
C19A 0.026(2) 0.078(3) 0.0339(11) -0.0052(15) 0.0084(11) -0.0104(16)
C20A 0.070(7) 0.081(3) 0.070(6) -0.016(2) 0.030(5) -0.020(2)
C21A 0.051(4) 0.155(8) 0.057(4) 0.031(5) 0.016(3) 0.024(5)
O2B 0.0242(18) 0.044(3) 0.0276(11) -0.0014(18) 0.0103(9) -0.0030(18)
C1B 0.052(5) 0.070(7) 0.047(5) 0.021(5) 0.016(4) 0.020(5)
S2B 0.0349(19) 0.047(2) 0.035(2) 0.0133(16) 0.0121(15) 0.0095(15)
C19B 0.0275(19) 0.081(4) 0.0372(10) -0.0077(10) 0.0149(7) -0.0123(17)
C20B 0.062(6) 0.088(4) 0.046(4) -0.014(2) 0.023(4) -0.025(3)
C21B 0.043(3) 0.098(4) 0.072(5) 0.012(3) 0.013(3) -0.004(3)

loop_
_atom_type_symbol
_atom_type_description
_atom_type_scat_dispersion_real
_atom_type_scat_dispersion_imag
_atom_type_scat_source
C C 0.0033 0.0016 'International Tables Vol C Tables 4.2.6.8 and 6.1.1.4'
H H 0.0000 0.0000 'International Tables Vol C Tables 4.2.6.8 and 6.1.1.4'
B B 0.0013 0.0007 'International Tables Vol C Tables 4.2.6.8 and 6.1.1.4'
N N 0.0061 0.0033 'International Tables Vol C Tables 4.2.6.8 and 6.1.1.4'
O O 0.0106 0.0060 'International Tables Vol C Tables 4.2.6.8 and 6.1.1.4'
S S 0.1246 0.1234 'International Tables Vol C Tables 4.2.6.8 and 6.1.1.4'

loop_
_geom_angle_atom_site_label_1
_geom_angle_atom_site_label_2
_geom_angle_atom_site_label_3
_geom_angle
_geom_angle_site_symmetry_1
_geom_angle_site_symmetry_3
_geom_angle_publ_flag
C14 S1 C15 103.87(14) . . ?
B1 O1 C16 106.6(2) . . ?
B1 N1 C7 121.9(2) . . ?
B1 N1 C8 121.7(2) . . ?
C7 N1 C8 116.36(19) . . ?
C3 C2 C7 119.4(2) . . ?
C3 C2 S2B 124.0(4) . . ?
C7 C2 S2B 116.4(4) . . ?
C3 C2 S2A 123.8(4) . . ?
C7 C2 S2A 116.5(4) . . ?
C4 C3 C2 120.5(2) . . ?
C4 C3 H3 119.8 . . ?
C2 C3 H3 119.8 . . ?
C5 C4 C3 120.2(2) . . ?
C5 C4 H4 119.9 . . ?
C3 C4 H4 119.9 . . ?
C4 C5 C6 120.0(2) . . ?
C4 C5 H5 120.0 . . ?
C6 C5 H5 120.0 . . ?
C5 C6 C7 120.8(2) . . ?
C5 C6 H6 119.6 . . ?
C7 C6 H6 119.6 . . ?
C6 C7 C2 119.2(2) . . ?
C6 C7 N1 120.7(2) . . ?
C2 C7 N1 120.1(2) . . ?
N1 C8 C9 116.15(19) . . ?
N1 C8 H8A 108.2 . . ?
C9 C8 H8A 108.2 . . ?
N1 C8 H8AB 108.2 . . ?
C9 C8 H8AB 108.2 . . ?
H8A C8 H8AB 107.4 . . ?
C14 C9 C10 117.8(2) . . ?
C14 C9 C8 122.4(2) . . ?
C10 C9 C8 119.8(2) . . ?
C11 C10 C9 121.8(3) . . ?
C11 C10 H10 119.1 . . ?
C9 C10 H10 119.1 . . ?
C10 C11 C12 119.8(3) . . ?
C10 C11 H11 120.1 . . ?
C12 C11 H11 120.1 . . ?
C11 C12 C13 120.7(3) . . ?
C11 C12 H12 119.6 . . ?
C13 C12 H12 119.6 . . ?
C12 C13 C14 120.3(3) . . ?
C12 C13 H13 119.9 . . ?
C14 C13 H13 119.9 . . ?
C9 C14 C13 119.5(3) . . ?
C9 C14 S1 117.52(19) . . ?
C13 C14 S1 123.0(2) . . ?
S1 C15 H15A 109.5 . . ?
S1 C15 H15B 109.5 . . ?
H15A C15 H15B 109.5 . . ?
S1 C15 H15C 109.5 . . ?
H15A C15 H15C 109.5 . . ?
H15B C15 H15C 109.5 . . ?
O1 C16 C18 110.2(3) . . ?
O1 C16 C19B 101.7(4) . . ?
C18 C16 C19B 112.3(5) . . ?
O1 C16 C17 105.2(2) . . ?
C18 C16 C17 109.1(3) . . ?
C19B C16 C17 117.7(5) . . ?
O1 C16 C19A 104.0(4) . . ?
C18 C16 C19A 124.1(4) . . ?
C17 C16 C19A 102.7(4) . . ?
C16 C17 H17A 109.5 . . ?
C16 C17 H17B 109.5 . . ?
H17A C17 H17B 109.5 . . ?
C16 C17 H17C 109.5 . . ?
H17A C17 H17C 109.5 . . ?
H17B C17 H17C 109.5 . . ?
C16 C18 H18A 109.5 . . ?
C16 C18 H18B 109.5 . . ?
H18A C18 H18B 109.5 . . ?
C16 C18 H18C 109.5 . . ?
H18A C18 H18C 109.5 . . ?
H18B C18 H18C 109.5 . . ?
O2B B1 O1 111.1(4) . . ?
O2B B1 N1 125.1(4) . . ?
O1 B1 N1 123.2(2) . . ?
O1 B1 O2A 115.6(4) . . ?
N1 B1 O2A 120.4(4) . . ?
B1 O2A C19A 104.1(5) . . ?
S2A C1A H1A1 109.5 . . ?
S2A C1A H1A2 109.5 . . ?
H1A1 C1A H1A2 109.5 . . ?
S2A C1A H1A3 109.5 . . ?
H1A1 C1A H1A3 109.5 . . ?
H1A2 C1A H1A3 109.5 . . ?
C2 S2A C1A 103.0(7) . . ?
O2A C19A C21A 109.3(7) . . ?
O2A C19A C20A 106.7(7) . . ?
C21A C19A C20A 105.6(8) . . ?
O2A C19A C16 103.8(6) . . ?
C21A C19A C16 113.3(7) . . ?
C20A C19A C16 117.6(7) . . ?
C19A C20A H20A 109.5 . . ?
C19A C20A H20B 109.5 . . ?
H20A C20A H20B 109.5 . . ?
C19A C20A H20C 109.5 . . ?
H20A C20A H20C 109.5 . . ?
H20B C20A H20C 109.5 . . ?
C19A C21A H21A 109.5 . . ?
C19A C21A H21B 109.5 . . ?
H21A C21A H21B 109.5 . . ?
C19A C21A H21C 109.5 . . ?
H21A C21A H21C 109.5 . . ?
H21B C21A H21C 109.5 . . ?
B1 O2B C19B 108.5(5) . . ?
S2B C1B H1B1 109.5 . . ?
S2B C1B H1B2 109.5 . . ?
H1B1 C1B H1B2 109.5 . . ?
S2B C1B H1B3 109.5 . . ?
H1B1 C1B H1B3 109.5 . . ?
H1B2 C1B H1B3 109.5 . . ?
C2 S2B C1B 102.1(6) . . ?
C20B C19B O2B 112.0(6) . . ?
C20B C19B C16 114.3(7) . . ?
O2B C19B C16 102.2(6) . . ?
C20B C19B C21B 110.9(7) . . ?
O2B C19B C21B 102.1(6) . . ?
C16 C19B C21B 114.3(6) . . ?
C19B C20B H20D 109.5 . . ?
C19B C20B H20E 109.5 . . ?
H20D C20B H20E 109.5 . . ?
C19B C20B H20F 109.5 . . ?
H20D C20B H20F 109.5 . . ?
H20E C20B H20F 109.5 . . ?
C19B C21B H21D 109.5 . . ?
C19B C21B H21E 109.5 . . ?
H21D C21B H21E 109.5 . . ?
C19B C21B H21F 109.5 . . ?
H21D C21B H21F 109.5 . . ?
H21E C21B H21F 109.5 . . ?

loop_
_geom_bond_atom_site_label_1
_geom_bond_atom_site_label_2
_geom_bond_distance
_geom_bond_site_symmetry_2
_geom_bond_publ_flag
S1 C14 1.763(3) . ?
S1 C15 1.793(3) . ?
O1 B1 1.370(3) . ?
O1 C16 1.459(3) . ?
N1 B1 1.408(3) . ?
N1 C7 1.436(3) . ?
N1 C8 1.468(3) . ?
C2 C3 1.394(3) . ?
C2 C7 1.399(3) . ?
C2 S2B 1.770(8) . ?
C2 S2A 1.776(9) . ?
C3 C4 1.378(4) . ?
C3 H3 0.9400 . ?
C4 C5 1.375(4) . ?
C4 H4 0.9400 . ?
C5 C6 1.384(3) . ?
C5 H5 0.9400 . ?
C6 C7 1.384(3) . ?
C6 H6 0.9400 . ?
C8 C9 1.502(3) . ?
C8 H8A 0.9800 . ?
C8 H8AB 0.9800 . ?
C9 C14 1.403(4) . ?
C9 C10 1.415(4) . ?
C10 C11 1.363(4) . ?
C10 H10 0.9400 . ?
C11 C12 1.370(5) . ?
C11 H11 0.9400 . ?
C12 C13 1.382(4) . ?
C12 H12 0.9400 . ?
C13 C14 1.404(4) . ?
C13 H13 0.9400 . ?
C15 H15A 0.9700 . ?
C15 H15B 0.9700 . ?
C15 H15C 0.9700 . ?
C16 C18 1.473(5) . ?
C16 C19B 1.509(7) . ?
C16 C17 1.557(5) . ?
C16 C19A 1.596(8) . ?
C17 H17A 0.9700 . ?
C17 H17B 0.9700 . ?
C17 H17C 0.9700 . ?
C18 H18A 0.9700 . ?
C18 H18B 0.9700 . ?
C18 H18C 0.9700 . ?
B1 O2B 1.344(6) . ?
B1 O2A 1.424(6) . ?
O2A C19A 1.457(7) . ?
C1A S2A 1.794(10) . ?
C1A H1A1 0.9700 . ?
C1A H1A2 0.9700 . ?
C1A H1A3 0.9700 . ?
C19A C21A 1.514(9) . ?
C19A C20A 1.536(10) . ?
C20A H20A 0.9700 . ?
C20A H20B 0.9700 . ?
C20A H20C 0.9700 . ?
C21A H21A 0.9700 . ?
C21A H21B 0.9700 . ?
C21A H21C 0.9700 . ?
O2B C19B 1.455(7) . ?
C1B S2B 1.796(9) . ?
C1B H1B1 0.9700 . ?
C1B H1B2 0.9700 . ?
C1B H1B3 0.9700 . ?
C19B C20B 1.449(9) . ?
C19B C21B 1.520(9) . ?
C20B H20D 0.9700 . ?
C20B H20E 0.9700 . ?
C20B H20F 0.9700 . ?
C21B H21D 0.9700 . ?
C21B H21E 0.9700 . ?
C21B H21F 0.9700 . ?

loop_
_geom_hbond_atom_site_label_D
_geom_hbond_atom_site_label_H
_geom_hbond_atom_site_label_A
_geom_hbond_distance_DH
_geom_hbond_distance_HA
_geom_hbond_distance_DA
_geom_hbond_angle_DHA
_geom_hbond_site_symmetry_A
_geom_hbond_publ_flag
C1A H1A2 S2A 0.97 2.92 3.848(16) 159.7 3_756 yes
C21A H21B O2A 0.97 2.65 3.510(19) 147.4 3_766 yes
C1B H1B2 S2B 0.97 2.89 3.850(14) 170.4 3_756 yes
C20B H20E O2B 0.97 2.58 3.518(11) 163.6 3_766 yes

loop_
_geom_torsion_atom_site_label_1
_geom_torsion_atom_site_label_2
_geom_torsion_atom_site_label_3
_geom_torsion_atom_site_label_4
_geom_torsion
_geom_torsion_site_symmetry_1
_geom_torsion_site_symmetry_2
_geom_torsion_site_symmetry_3
_geom_torsion_site_symmetry_4
_geom_torsion_publ_flag
C7 C2 C3 C4 0.1(4) . . . . ?
S2B C2 C3 C4 -174.7(5) . . . . ?
S2A C2 C3 C4 173.4(7) . . . . ?
C2 C3 C4 C5 -0.4(4) . . . . ?
C3 C4 C5 C6 0.2(4) . . . . ?
C4 C5 C6 C7 0.3(4) . . . . ?
C5 C6 C7 C2 -0.5(4) . . . . ?
C5 C6 C7 N1 179.5(2) . . . . ?
C3 C2 C7 C6 0.3(4) . . . . ?
S2B C2 C7 C6 175.5(5) . . . . ?
S2A C2 C7 C6 -173.5(6) . . . . ?
C3 C2 C7 N1 -179.7(2) . . . . ?
S2B C2 C7 N1 -4.5(5) . . . . ?
S2A C2 C7 N1 6.5(7) . . . . ?
B1 N1 C7 C6 99.4(3) . . . . ?
C8 N1 C7 C6 -83.4(3) . . . . ?
B1 N1 C7 C2 -80.6(3) . . . . ?
C8 N1 C7 C2 96.6(3) . . . . ?
B1 N1 C8 C9 -124.2(3) . . . . ?
C7 N1 C8 C9 58.7(3) . . . . ?
N1 C8 C9 C14 63.3(3) . . . . ?
N1 C8 C9 C10 -118.3(2) . . . . ?
C14 C9 C10 C11 2.1(4) . . . . ?
C8 C9 C10 C11 -176.3(2) . . . . ?
C9 C10 C11 C12 -2.1(4) . . . . ?
C10 C11 C12 C13 0.3(5) . . . . ?
C11 C12 C13 C14 1.4(4) . . . . ?
C10 C9 C14 C13 -0.4(3) . . . . ?
C8 C9 C14 C13 178.0(2) . . . . ?
C10 C9 C14 S1 179.55(18) . . . . ?
C8 C9 C14 S1 -2.1(3) . . . . ?
C12 C13 C14 C9 -1.3(4) . . . . ?
C12 C13 C14 S1 178.8(2) . . . . ?
C15 S1 C14 C9 170.12(19) . . . . ?
C15 S1 C14 C13 -10.0(3) . . . . ?
B1 O1 C16 C18 148.3(3) . . . . ?
B1 O1 C16 C19B 29.0(5) . . . . ?
B1 O1 C16 C17 -94.3(3) . . . . ?
B1 O1 C16 C19A 13.3(5) . . . . ?
C16 O1 B1 O2B -16.9(6) . . . . ?
C16 O1 B1 N1 171.1(3) . . . . ?
C16 O1 B1 O2A 1.2(5) . . . . ?
C7 N1 B1 O2B 2.3(7) . . . . ?
C8 N1 B1 O2B -174.7(6) . . . . ?
C7 N1 B1 O1 173.1(2) . . . . ?
C8 N1 B1 O1 -3.8(4) . . . . ?
C7 N1 B1 O2A -17.4(6) . . . . ?
C8 N1 B1 O2A 165.6(5) . . . . ?
O1 B1 O2A C19A -16.6(7) . . . . ?
N1 B1 O2A C19A 173.2(4) . . . . ?
C3 C2 S2A C1A -5.6(8) . . . . ?
C7 C2 S2A C1A 167.9(6) . . . . ?
B1 O2A C19A C21A -98.3(8) . . . . ?
B1 O2A C19A C20A 147.8(7) . . . . ?
B1 O2A C19A C16 22.9(7) . . . . ?
O1 C16 C19A O2A -22.8(6) . . . . ?
C18 C16 C19A O2A -149.6(5) . . . . ?
C17 C16 C19A O2A 86.6(6) . . . . ?
O1 C16 C19A C21A 95.7(8) . . . . ?
C18 C16 C19A C21A -31.0(9) . . . . ?
C17 C16 C19A C21A -154.9(7) . . . . ?
O1 C16 C19A C20A -140.4(7) . . . . ?
C18 C16 C19A C20A 92.8(8) . . . . ?
C17 C16 C19A C20A -31.0(7) . . . . ?
O1 B1 O2B C19B -3.6(7) . . . . ?
N1 B1 O2B C19B 168.2(5) . . . . ?
C3 C2 S2B C1B -2.8(7) . . . . ?
C7 C2 S2B C1B -177.7(6) . . . . ?
B1 O2B C19B C20B 144.3(7) . . . . ?
B1 O2B C19B C16 21.5(7) . . . . ?
B1 O2B C19B C21B -97.0(7) . . . . ?
O1 C16 C19B C20B -151.1(6) . . . . ?
C18 C16 C19B C20B 91.1(7) . . . . ?
C17 C16 C19B C20B -36.8(8) . . . . ?
O1 C16 C19B O2B -29.9(6) . . . . ?
C18 C16 C19B O2B -147.7(5) . . . . ?
C17 C16 C19B O2B 84.4(6) . . . . ?
O1 C16 C19B C21B 79.6(6) . . . . ?
C18 C16 C19B C21B -38.2(7) . . . . ?
C17 C16 C19B C21B -166.1(5) . . . . ?
